data_1557545
loop_
_publ_author_name
'Yuvaraj, K.'
'Douair, Iskander'
'Jones, Dafydd D. L.'
'Maron, Laurent'
'Jones, Cameron'

_publ_section_title
;
 Sterically controlled reductive oligomerisations of CO by activated
 magnesium(i) compounds: deltate vs. ethenediolate formation
;
_journal_issue 13
_journal_name_full 'Chemical Science'
_journal_page_first 3516
_journal_page_last 3522
_journal_paper_doi 10.1039/D0SC00836B
_journal_volume 11
_journal_year 2020
_chemical_formula_sum 'C49 H60 Mg2 N6'
_chemical_formula_weight 781.65
_space_group_crystal_system monoclinic
_space_group_IT_number 14
_space_group_name_Hall '-P 2ybc'
_space_group_name_H-M_alt 'P 1 21/c 1'
_atom_sites_solution_hydrogens geom
_audit_creation_method SHELXL-2016/6
_audit_update_record
;
2020-02-12 deposited with the CCDC.	2020-03-06 downloaded from the CCDC.
;
_cell_angle_alpha 90
_cell_angle_beta 92.7620(10)
_cell_angle_gamma 90
_cell_formula_units_Z 4
_cell_length_a 12.4858(2)
_cell_length_b 12.0704(2)
_cell_length_c 31.1338(5)
_cell_measurement_reflns_used 21659
_cell_measurement_temperature 123(2)
_cell_measurement_theta_max 76.8200
_cell_measurement_theta_min 3.5350
_cell_volume 4686.68(13)
_computing_cell_refinement 'CrysAlisPro 1.171.39.46 (Rigaku OD, 2018)'
_computing_data_collection 'CrysAlisPro 1.171.39.46 (Rigaku OD, 2018)'
_computing_data_reduction 'CrysAlisPro 1.171.39.46 (Rigaku OD, 2018)'
_computing_molecular_graphics xseed
_computing_publication_material Ciftab
_computing_structure_refinement 'SHELXL-2016/6 (Sheldrick, 2016)'
_computing_structure_solution 'SHELXT 2014/5 (Sheldrick, 2014)'
_diffrn_ambient_temperature 123(2)
_diffrn_measured_fraction_theta_full 0.998
_diffrn_measured_fraction_theta_max 0.998
_diffrn_measurement_device_type 'XtaLAB Synergy, Dualflex, HyPix'
_diffrn_radiation_type CuK\a
_diffrn_radiation_wavelength 1.54184
_diffrn_reflns_av_R_equivalents 0.0602
_diffrn_reflns_av_unetI/netI 0.0372
_diffrn_reflns_Laue_measured_fraction_full 0.998
_diffrn_reflns_Laue_measured_fraction_max 0.998
_diffrn_reflns_limit_h_max 14
_diffrn_reflns_limit_h_min -15
_diffrn_reflns_limit_k_max 8
_diffrn_reflns_limit_k_min -14
_diffrn_reflns_limit_l_max 37
_diffrn_reflns_limit_l_min -36
_diffrn_reflns_number 45801
_diffrn_reflns_point_group_measured_fraction_full 0.998
_diffrn_reflns_point_group_measured_fraction_max 0.998
_diffrn_reflns_theta_full 67.684
_diffrn_reflns_theta_max 68.996
_diffrn_reflns_theta_min 6.544
_diffrn_source 'micro-focus sealed X-ray tube'
_exptl_absorpt_coefficient_mu 0.743
_exptl_absorpt_correction_T_max 1.00000
_exptl_absorpt_correction_T_min 0.39747
_exptl_absorpt_correction_type multi-scan
_exptl_absorpt_process_details
;
CrysAlisPro 1.171.39.46 (Rigaku Oxford Diffraction, 2018)
Empirical absorption correction using spherical harmonics,
 implemented in SCALE3 ABSPACK scaling algorithm.
;
_exptl_crystal_colour red
_exptl_crystal_density_diffrn 1.108
_exptl_crystal_description block
_exptl_crystal_F_000 1680
_exptl_crystal_size_max 0.220
_exptl_crystal_size_mid 0.200
_exptl_crystal_size_min 0.190
_refine_diff_density_max 0.462
_refine_diff_density_min -0.397
_refine_diff_density_rms 0.048
_refine_ls_extinction_method none
_refine_ls_goodness_of_fit_ref 1.038
_refine_ls_hydrogen_treatment constr
_refine_ls_matrix_type full
_refine_ls_number_parameters 563
_refine_ls_number_reflns 8693
_refine_ls_number_restraints 24
_refine_ls_restrained_S_all 1.047
_refine_ls_R_factor_all 0.0717
_refine_ls_R_factor_gt 0.0634
_refine_ls_shift/su_max 0.000
_refine_ls_shift/su_mean 0.000
_refine_ls_structure_factor_coef Fsqd
_refine_ls_weighting_details 'w=1/[\s^2^(Fo^2^)+(0.0547P)^2^+4.6237P] where P=(Fo^2^+2Fc^2^)/3'
_refine_ls_weighting_scheme calc
_refine_ls_wR_factor_gt 0.1522
_refine_ls_wR_factor_ref 0.1572
_reflns_Friedel_coverage 0.000
_reflns_number_gt 7564
_reflns_number_total 8693
_reflns_threshold_expression 'I > 2\s(I)'
_cod_data_source_file d0sc00836b2.cif
_cod_data_source_block Cj1406
_cod_depositor_comments
;Adding full bibliography for 1557543--1557552.cif.

 Adding full bibliography for 1557543--1557552.cif.
;
_cod_original_sg_symbol_H-M 'P 21/c'
_cod_database_code 1557545
_shelx_shelxl_version_number 2016/6
_shelx_space_group_comment
;
The symmetry employed for this shelxl refinement is uniquely defined
by the following loop, which should always be used as a source of
symmetry information in preference to the above space-group names.
They are only intended as comments.
;
_shelx_estimated_absorpt_t_min 0.854
_shelx_estimated_absorpt_t_max 0.872

loop_
_space_group_symop_operation_xyz
'x, y, z'
'-x, y+1/2, -z+1/2'
'-x, -y, -z'
'x, -y-1/2, z-1/2'

loop_
_atom_site_label
_atom_site_type_symbol
_atom_site_fract_x
_atom_site_fract_y
_atom_site_fract_z
_atom_site_U_iso_or_equiv
_atom_site_adp_type
_atom_site_occupancy
_atom_site_site_symmetry_order
_atom_site_calc_flag
_atom_site_refinement_flags_posn
_atom_site_refinement_flags_adp
_atom_site_refinement_flags_occupancy
_atom_site_disorder_assembly
_atom_site_disorder_group
Mg1 Mg 0.80896(5) 0.64361(6) 0.33647(2) 0.03206(17) Uani 1 1 d . . . . .
N1 N 0.90711(14) 0.50920(15) 0.35323(6) 0.0351(4) Uani 1 1 d . . . . .
C1 C 1.0702(2) 0.3944(2) 0.35477(9) 0.0534(7) Uani 1 1 d . . . . .
H1A H 1.074516 0.385487 0.386094 0.080 Uiso 1 1 calc R U . . .
H1B H 1.142753 0.399458 0.344219 0.080 Uiso 1 1 calc R U . . .
H1C H 1.033230 0.330386 0.341566 0.080 Uiso 1 1 calc R U . . .
Mg2 Mg 0.63444(6) 0.69633(6) 0.39078(2) 0.0395(2) Uani 1 1 d . . . . .
N2 N 0.94554(14) 0.73849(15) 0.32798(6) 0.0358(4) Uani 1 1 d . . . . .
C2 C 1.00871(18) 0.49904(19) 0.34308(7) 0.0383(5) Uani 1 1 d . . . . .
N3 N 0.76196(14) 0.60243(15) 0.27047(6) 0.0343(4) Uani 1 1 d . . . . .
C3 C 1.06531(17) 0.58276(19) 0.32261(7) 0.0382(5) Uani 1 1 d . . . . .
H3 H 1.129472 0.560044 0.309959 0.046 Uiso 1 1 calc R U . . .
N4 N 0.66950(17) 0.5463(2) 0.14094(7) 0.0584(6) Uani 1 1 d . . . . .
C4 C 1.03984(17) 0.69508(18) 0.31838(7) 0.0361(5) Uani 1 1 d . . . . .
N5 N 0.47111(16) 0.66368(16) 0.38514(7) 0.0444(5) Uani 1 1 d . . . . .
C5 C 1.12704(19) 0.7709(2) 0.30354(9) 0.0461(6) Uani 1 1 d . . . . .
H5A H 1.098709 0.816288 0.279496 0.069 Uiso 1 1 calc R U . . .
H5B H 1.187260 0.726350 0.294174 0.069 Uiso 1 1 calc R U . . .
H5C H 1.151681 0.819138 0.327324 0.069 Uiso 1 1 calc R U . . .
N6 N 0.61428(15) 0.76003(17) 0.45172(6) 0.0422(5) Uani 1 1 d D . . . .
C6 C 0.86408(18) 0.43073(19) 0.38227(7) 0.0401(5) Uani 1 1 d . . . . .
C7 C 0.8882(2) 0.4448(2) 0.42666(8) 0.0507(6) Uani 1 1 d . . . . .
C8 C 0.8444(2) 0.3711(3) 0.45532(9) 0.0633(8) Uani 1 1 d . . . . .
H8 H 0.861163 0.378386 0.485281 0.076 Uiso 1 1 calc R U . . .
C9 C 0.7772(3) 0.2879(3) 0.44063(10) 0.0655(8) Uani 1 1 d . . . . .
H9 H 0.748578 0.237442 0.460500 0.079 Uiso 1 1 calc R U . . .
C10 C 0.7507(2) 0.2769(2) 0.39726(10) 0.0580(7) Uani 1 1 d . . . . .
H10 H 0.702986 0.219697 0.387701 0.070 Uiso 1 1 calc R U . . .
C11 C 0.7932(2) 0.34879(19) 0.36717(8) 0.0468(6) Uani 1 1 d . . . . .
C12 C 0.9561(2) 0.5399(3) 0.44250(9) 0.0627(8) Uani 1 1 d . . . . .
H12A H 0.955293 0.543844 0.473925 0.094 Uiso 1 1 calc R U . . .
H12B H 0.927673 0.609032 0.430021 0.094 Uiso 1 1 calc R U . . .
H12C H 1.029895 0.529043 0.433939 0.094 Uiso 1 1 calc R U . . .
C13 C 0.7618(3) 0.3390(2) 0.32000(10) 0.0646(8) Uani 1 1 d . . . . .
H13A H 0.713070 0.399604 0.311520 0.097 Uiso 1 1 calc R U . . .
H13B H 0.725842 0.267875 0.314552 0.097 Uiso 1 1 calc R U . . .
H13C H 0.826193 0.343120 0.303252 0.097 Uiso 1 1 calc R U . . .
C14 C 0.93871(18) 0.85621(18) 0.33156(9) 0.0437(6) Uani 1 1 d . . . . .
C15 C 0.89800(19) 0.9192(2) 0.29676(10) 0.0514(7) Uani 1 1 d . . . . .
C16 C 0.8875(2) 1.0340(2) 0.30209(13) 0.0685(10) Uani 1 1 d . . . . .
H16 H 0.860676 1.078089 0.278670 0.082 Uiso 1 1 calc R U . . .
C17 C 0.9154(3) 1.0837(3) 0.34083(15) 0.0821(12) Uani 1 1 d . . . . .
H17 H 0.907313 1.161504 0.344036 0.099 Uiso 1 1 calc R U . . .
C18 C 0.9551(3) 1.0210(3) 0.37489(13) 0.0725(10) Uani 1 1 d . . . . .
H18 H 0.974175 1.056115 0.401477 0.087 Uiso 1 1 calc R U . . .
C19 C 0.9677(2) 0.9066(2) 0.37095(10) 0.0564(7) Uani 1 1 d . . . . .
C20 C 0.8674(2) 0.8644(2) 0.25474(10) 0.0594(7) Uani 1 1 d . . . . .
H20A H 0.928491 0.821857 0.244960 0.089 Uiso 1 1 calc R U . . .
H20B H 0.847202 0.921096 0.233310 0.089 Uiso 1 1 calc R U . . .
H20C H 0.806639 0.814592 0.258472 0.089 Uiso 1 1 calc R U . . .
C21 C 1.0095(3) 0.8390(3) 0.40853(10) 0.0692(9) Uani 1 1 d . . . . .
H21A H 0.951030 0.794607 0.419537 0.104 Uiso 1 1 calc R U . . .
H21B H 1.038240 0.888362 0.431251 0.104 Uiso 1 1 calc R U . . .
H21C H 1.066424 0.789712 0.399363 0.104 Uiso 1 1 calc R U . . .
C22 C 0.65895(17) 0.60349(19) 0.25596(7) 0.0389(5) Uani 1 1 d . . . . .
H22 H 0.605973 0.616793 0.276246 0.047 Uiso 1 1 calc R U . . .
C23 C 0.62488(18) 0.5868(2) 0.21415(8) 0.0433(5) Uani 1 1 d . . . . .
H23 H 0.550491 0.589487 0.206229 0.052 Uiso 1 1 calc R U . . .
C24 C 0.69965(18) 0.5658(2) 0.18274(7) 0.0412(5) Uani 1 1 d . . . . .
C25 C 0.80767(18) 0.56444(19) 0.19776(7) 0.0387(5) Uani 1 1 d . . . . .
H25 H 0.862568 0.551807 0.178241 0.046 Uiso 1 1 calc R U . . .
C26 C 0.83373(17) 0.58127(18) 0.24028(7) 0.0360(5) Uani 1 1 d . . . . .
H26 H 0.907401 0.577910 0.249357 0.043 Uiso 1 1 calc R U . . .
C27 C 0.5566(2) 0.5479(3) 0.12648(9) 0.0688(9) Uani 1 1 d . . . . .
H27A H 0.515186 0.502626 0.145870 0.103 Uiso 1 1 calc R U . . .
H27B H 0.548794 0.517761 0.097261 0.103 Uiso 1 1 calc R U . . .
H27C H 0.530036 0.624254 0.126581 0.103 Uiso 1 1 calc R U . . .
C28 C 0.7473(3) 0.5375(4) 0.10805(9) 0.0754(10) Uani 1 1 d . . . . .
H28A H 0.785333 0.608144 0.105666 0.113 Uiso 1 1 calc R U . . .
H28B H 0.710440 0.519703 0.080417 0.113 Uiso 1 1 calc R U . . .
H28C H 0.798899 0.478794 0.115817 0.113 Uiso 1 1 calc R U . . .
C29 C 0.2826(2) 0.6566(3) 0.40427(11) 0.0667(9) Uani 1 1 d . . . . .
H29A H 0.255826 0.689945 0.377126 0.100 Uiso 1 1 calc R U . . .
H29B H 0.239276 0.682522 0.427698 0.100 Uiso 1 1 calc R U . . .
H29C H 0.277619 0.575718 0.402139 0.100 Uiso 1 1 calc R U . . .
C30 C 0.3981(2) 0.6898(2) 0.41325(9) 0.0518(7) Uani 1 1 d . . . . .
C31 C 0.4224(2) 0.7465(3) 0.45167(9) 0.0586(7) Uani 1 1 d . . . . .
H31 H 0.362199 0.767740 0.467304 0.070 Uiso 1 1 calc R U . . .
C32 C 0.5215(2) 0.7762(2) 0.47035(8) 0.0474(6) Uani 1 1 d . . . . .
C33 C 0.5222(2) 0.8281(3) 0.51471(8) 0.0613(8) Uani 1 1 d . . . . .
H33A H 0.559452 0.778946 0.535525 0.092 Uiso 1 1 calc R U . . .
H33B H 0.448200 0.839349 0.522994 0.092 Uiso 1 1 calc R U . . .
H33C H 0.559204 0.899683 0.514282 0.092 Uiso 1 1 calc R U . . .
C34 C 0.43746(18) 0.6044(2) 0.34686(8) 0.0436(6) Uani 1 1 d . . . . .
C35 C 0.41053(18) 0.6634(2) 0.30900(9) 0.0472(6) Uani 1 1 d . . . . .
C36 C 0.3820(2) 0.6052(3) 0.27156(9) 0.0576(7) Uani 1 1 d . . . . .
H36 H 0.362014 0.644700 0.246039 0.069 Uiso 1 1 calc R U . . .
C37 C 0.3825(2) 0.4918(3) 0.27099(11) 0.0678(9) Uani 1 1 d . . . . .
H37 H 0.363457 0.453136 0.245163 0.081 Uiso 1 1 calc R U . . .
C38 C 0.4104(3) 0.4343(3) 0.30767(12) 0.0709(9) Uani 1 1 d . . . . .
H38 H 0.410427 0.355647 0.306833 0.085 Uiso 1 1 calc R U . . .
C39 C 0.4392(2) 0.4883(2) 0.34672(10) 0.0574(7) Uani 1 1 d . . . . .
C40 C 0.4156(2) 0.7873(2) 0.30832(11) 0.0585(7) Uani 1 1 d . . . . .
H40A H 0.388365 0.814410 0.280218 0.088 Uiso 1 1 calc R U . . .
H40B H 0.490164 0.811219 0.313455 0.088 Uiso 1 1 calc R U . . .
H40C H 0.371773 0.817268 0.330855 0.088 Uiso 1 1 calc R U . . .
C41 C 0.4728(3) 0.4254(3) 0.38689(12) 0.0839(11) Uani 1 1 d . . . . .
H41A H 0.546692 0.445216 0.395794 0.126 Uiso 1 1 calc R U . . .
H41B H 0.468490 0.345690 0.381167 0.126 Uiso 1 1 calc R U . . .
H41C H 0.425090 0.444515 0.409857 0.126 Uiso 1 1 calc R U . . .
C42 C 0.7149(3) 0.7956(4) 0.47550(10) 0.0460(12) Uani 0.695(5) 1 d D . P A 1
C43 C 0.7602(3) 0.9012(4) 0.46924(12) 0.0421(9) Uani 0.695(5) 1 d D . P A 1
C44 C 0.8552(3) 0.9329(4) 0.49105(12) 0.0624(13) Uani 0.695(5) 1 d D . P A 1
H44 H 0.883051 1.005226 0.487193 0.075 Uiso 0.695(5) 1 calc R U P A 1
C45 C 0.9087(4) 0.8597(5) 0.51810(13) 0.085(2) Uani 0.695(5) 1 d D . P A 1
H45 H 0.973748 0.881424 0.532822 0.101 Uiso 0.695(5) 1 calc R U P A 1
C46 C 0.8686(5) 0.7553(6) 0.5240(2) 0.086(3) Uani 0.695(5) 1 d D . P A 1
H46 H 0.907141 0.704518 0.542184 0.103 Uiso 0.695(5) 1 calc R U P A 1
C47 C 0.7716(3) 0.7228(4) 0.50348(12) 0.0652(15) Uani 0.695(5) 1 d D . P A 1
C48 C 0.7052(4) 0.9801(3) 0.43728(15) 0.0541(11) Uani 0.695(5) 1 d D . P A 1
H48A H 0.744944 1.050101 0.437011 0.081 Uiso 0.695(5) 1 calc R U P A 1
H48B H 0.631789 0.994177 0.445667 0.081 Uiso 0.695(5) 1 calc R U P A 1
H48C H 0.703384 0.946990 0.408515 0.081 Uiso 0.695(5) 1 calc R U P A 1
C49 C 0.7262(5) 0.6071(5) 0.5088(2) 0.101(2) Uani 0.695(5) 1 d D U P A 1
H49A H 0.654993 0.612196 0.520561 0.151 Uiso 0.695(5) 1 calc R U P A 1
H49B H 0.773860 0.564420 0.528504 0.151 Uiso 0.695(5) 1 calc R U P A 1
H49C H 0.720565 0.570108 0.480767 0.151 Uiso 0.695(5) 1 calc R U P A 1
C42A C 0.7036(7) 0.7532(7) 0.4798(3) 0.039(3) Uiso 0.305(5) 1 d D . P A 2
C43A C 0.7648(7) 0.8461(8) 0.4787(3) 0.041(2) Uiso 0.305(5) 1 d D . P A 2
C44A C 0.8562(6) 0.8474(6) 0.5050(2) 0.0355(19) Uiso 0.305(5) 1 d D . P A 2
H44A H 0.902926 0.909467 0.504908 0.043 Uiso 0.305(5) 1 calc R U P A 2
C45A C 0.8802(11) 0.7588(7) 0.5317(4) 0.042(3) Uiso 0.305(5) 1 d D . P A 2
H45A H 0.940656 0.761801 0.551383 0.050 Uiso 0.305(5) 1 calc R U P A 2
C46A C 0.8153(5) 0.6646(6) 0.5297(2) 0.0373(19) Uiso 0.305(5) 1 d D . P A 2
H46A H 0.835338 0.601836 0.546604 0.045 Uiso 0.305(5) 1 calc R U P A 2
C47A C 0.7231(5) 0.6604(5) 0.5038(2) 0.0257(17) Uiso 0.305(5) 1 d D . P A 2
C48A C 0.7376(8) 0.9451(8) 0.4509(3) 0.038(2) Uiso 0.305(5) 1 d D . P A 2
H48D H 0.739149 0.924002 0.420525 0.057 Uiso 0.305(5) 1 calc R U P A 2
H48E H 0.790131 1.004031 0.457041 0.057 Uiso 0.305(5) 1 calc R U P A 2
H48F H 0.665784 0.971852 0.456980 0.057 Uiso 0.305(5) 1 calc R U P A 2
C49A C 0.6481(6) 0.5620(6) 0.5015(2) 0.0386(19) Uiso 0.305(5) 1 d D . P A 2
H49D H 0.577144 0.584686 0.510407 0.058 Uiso 0.305(5) 1 calc R U P A 2
H49E H 0.676381 0.503373 0.520582 0.058 Uiso 0.305(5) 1 calc R U P A 2
H49F H 0.642009 0.534216 0.471859 0.058 Uiso 0.305(5) 1 calc R U P A 2

loop_
_atom_site_aniso_label
_atom_site_aniso_U_11
_atom_site_aniso_U_22
_atom_site_aniso_U_33
_atom_site_aniso_U_23
_atom_site_aniso_U_13
_atom_site_aniso_U_12
Mg1 0.0318(3) 0.0276(4) 0.0379(4) 0.0040(3) 0.0137(3) 0.0043(3)
N1 0.0363(9) 0.0318(9) 0.0382(9) 0.0089(8) 0.0126(7) 0.0047(8)
C1 0.0496(14) 0.0448(14) 0.0679(17) 0.0211(13) 0.0232(12) 0.0177(12)
Mg2 0.0380(4) 0.0380(4) 0.0441(4) -0.0002(3) 0.0193(3) 0.0035(3)
N2 0.0343(9) 0.0268(9) 0.0480(10) 0.0029(8) 0.0191(8) 0.0044(7)
C2 0.0400(12) 0.0353(12) 0.0408(12) 0.0073(9) 0.0122(9) 0.0103(10)
N3 0.0331(9) 0.0305(9) 0.0404(10) 0.0032(7) 0.0115(7) 0.0042(7)
C3 0.0350(11) 0.0363(12) 0.0446(12) 0.0051(10) 0.0166(9) 0.0089(9)
N4 0.0439(11) 0.0935(19) 0.0383(11) 0.0023(11) 0.0074(9) -0.0040(12)
C4 0.0347(11) 0.0325(11) 0.0424(12) 0.0032(9) 0.0163(9) 0.0032(9)
N5 0.0422(11) 0.0362(10) 0.0569(12) -0.0030(9) 0.0242(9) -0.0019(9)
C5 0.0383(12) 0.0378(13) 0.0645(15) 0.0027(11) 0.0260(11) 0.0025(10)
N6 0.0427(10) 0.0476(12) 0.0376(10) 0.0076(9) 0.0146(8) 0.0160(9)
C6 0.0394(12) 0.0334(12) 0.0487(13) 0.0130(10) 0.0160(10) 0.0074(10)
C7 0.0495(14) 0.0572(16) 0.0464(13) 0.0210(12) 0.0129(11) 0.0065(12)
C8 0.0666(18) 0.072(2) 0.0526(16) 0.0233(14) 0.0169(13) -0.0038(16)
C9 0.0702(19) 0.0634(19) 0.0657(19) 0.0284(15) 0.0316(15) 0.0061(16)
C10 0.0561(16) 0.0345(13) 0.085(2) 0.0116(13) 0.0211(14) -0.0007(12)
C11 0.0553(14) 0.0292(12) 0.0574(15) 0.0066(10) 0.0186(12) 0.0076(11)
C12 0.0657(18) 0.076(2) 0.0457(14) 0.0160(14) -0.0031(13) -0.0102(16)
C13 0.092(2) 0.0276(13) 0.0746(19) -0.0021(12) 0.0064(16) -0.0083(14)
C14 0.0368(12) 0.0274(11) 0.0696(16) -0.0003(11) 0.0303(11) 0.0009(9)
C15 0.0376(12) 0.0270(12) 0.092(2) 0.0081(12) 0.0278(13) 0.0032(10)
C16 0.0432(14) 0.0289(13) 0.136(3) 0.0145(17) 0.0361(17) 0.0056(11)
C17 0.0575(18) 0.0326(15) 0.161(4) -0.018(2) 0.060(2) -0.0039(14)
C18 0.0662(19) 0.0408(16) 0.115(3) -0.0233(18) 0.0533(19) -0.0086(14)
C19 0.0507(14) 0.0431(14) 0.0789(19) -0.0132(13) 0.0408(14) -0.0071(12)
C20 0.0587(16) 0.0380(14) 0.082(2) 0.0217(14) 0.0109(14) 0.0077(12)
C21 0.085(2) 0.0647(19) 0.0609(18) -0.0188(15) 0.0352(16) -0.0108(17)
C22 0.0323(11) 0.0412(12) 0.0443(12) 0.0055(10) 0.0134(9) 0.0049(10)
C23 0.0323(11) 0.0533(15) 0.0451(13) 0.0066(11) 0.0079(9) 0.0025(10)
C24 0.0387(12) 0.0440(13) 0.0417(12) 0.0078(10) 0.0095(9) -0.0004(10)
C25 0.0379(11) 0.0389(12) 0.0406(12) 0.0015(10) 0.0141(9) 0.0027(10)
C26 0.0323(11) 0.0318(11) 0.0448(12) 0.0020(9) 0.0108(9) 0.0061(9)
C27 0.0488(15) 0.109(3) 0.0486(15) 0.0110(16) -0.0025(12) -0.0082(17)
C28 0.0590(18) 0.125(3) 0.0437(15) -0.0028(17) 0.0136(13) 0.0037(19)
C29 0.0471(15) 0.070(2) 0.086(2) -0.0186(16) 0.0361(14) -0.0132(14)
C30 0.0440(13) 0.0473(14) 0.0669(16) -0.0069(12) 0.0310(12) -0.0052(11)
C31 0.0459(14) 0.0653(18) 0.0675(17) -0.0140(14) 0.0343(13) -0.0016(13)
C32 0.0505(14) 0.0476(14) 0.0464(13) 0.0035(11) 0.0250(11) 0.0120(11)
C33 0.0580(16) 0.083(2) 0.0453(14) -0.0004(14) 0.0225(12) 0.0208(15)
C34 0.0360(11) 0.0355(12) 0.0613(15) -0.0053(11) 0.0229(10) -0.0038(10)
C35 0.0289(11) 0.0486(14) 0.0660(16) 0.0027(12) 0.0209(10) 0.0011(10)
C36 0.0337(12) 0.078(2) 0.0622(17) -0.0075(15) 0.0146(11) -0.0007(13)
C37 0.0476(16) 0.079(2) 0.078(2) -0.0227(18) 0.0198(14) -0.0132(15)
C38 0.0655(19) 0.0440(16) 0.106(3) -0.0247(17) 0.0324(18) -0.0126(14)
C39 0.0572(16) 0.0355(13) 0.0819(19) -0.0011(13) 0.0295(14) -0.0048(12)
C40 0.0428(14) 0.0483(16) 0.086(2) 0.0148(14) 0.0199(13) 0.0052(12)
C41 0.110(3) 0.0427(17) 0.102(3) 0.0149(17) 0.038(2) 0.0022(18)
C42 0.047(2) 0.072(4) 0.0199(16) 0.015(2) 0.0117(15) 0.040(3)
C43 0.0377(18) 0.058(3) 0.0313(18) -0.0065(19) 0.0067(14) 0.0096(18)
C44 0.048(2) 0.099(4) 0.041(2) -0.022(2) 0.0093(16) -0.001(2)
C45 0.044(2) 0.179(7) 0.031(2) 0.000(3) 0.0055(18) 0.012(3)
C46 0.047(3) 0.181(9) 0.030(3) 0.028(3) 0.008(2) 0.037(4)
C47 0.047(2) 0.099(4) 0.050(2) 0.043(2) 0.0175(18) 0.027(2)
C48 0.059(3) 0.040(2) 0.063(3) 0.0004(19) 0.002(2) 0.0106(19)
C49 0.089(4) 0.099(4) 0.119(5) 0.080(4) 0.042(3) 0.033(4)

loop_
_atom_type_symbol
_atom_type_description
_atom_type_scat_dispersion_real
_atom_type_scat_dispersion_imag
_atom_type_scat_source
C C 0.0181 0.0091 'International Tables Vol C Tables 4.2.6.8 and 6.1.1.4'
H H 0.0000 0.0000 'International Tables Vol C Tables 4.2.6.8 and 6.1.1.4'
N N 0.0311 0.0180 'International Tables Vol C Tables 4.2.6.8 and 6.1.1.4'
Mg Mg 0.1719 0.1771 'International Tables Vol C Tables 4.2.6.8 and 6.1.1.4'

loop_
_geom_angle_atom_site_label_1
_geom_angle_atom_site_label_2
_geom_angle_atom_site_label_3
_geom_angle
_geom_angle_site_symmetry_1
_geom_angle_site_symmetry_3
_geom_angle_publ_flag
N2 Mg1 N1 89.12(7) . . ?
N2 Mg1 N3 101.06(7) . . ?
N1 Mg1 N3 100.83(7) . . ?
N2 Mg1 Mg2 126.73(6) . . ?
N1 Mg1 Mg2 118.38(5) . . ?
N3 Mg1 Mg2 115.31(5) . . ?
C2 N1 C6 118.76(18) . . ?
C2 N1 Mg1 124.70(15) . . ?
C6 N1 Mg1 116.04(13) . . ?
C2 C1 H1A 109.5 . . ?
C2 C1 H1B 109.5 . . ?
H1A C1 H1B 109.5 . . ?
C2 C1 H1C 109.5 . . ?
H1A C1 H1C 109.5 . . ?
H1B C1 H1C 109.5 . . ?
N6 Mg2 N5 89.17(8) . . ?
N6 Mg2 Mg1 138.11(7) . . ?
N5 Mg2 Mg1 132.33(7) . . ?
C4 N2 C14 117.67(18) . . ?
C4 N2 Mg1 123.30(15) . . ?
C14 N2 Mg1 119.02(13) . . ?
N1 C2 C3 123.3(2) . . ?
N1 C2 C1 120.0(2) . . ?
C3 C2 C1 116.7(2) . . ?
C22 N3 C26 115.05(19) . . ?
C22 N3 Mg1 121.88(14) . . ?
C26 N3 Mg1 122.93(15) . . ?
C4 C3 C2 128.61(19) . . ?
C4 C3 H3 115.7 . . ?
C2 C3 H3 115.7 . . ?
C24 N4 C28 121.7(2) . . ?
C24 N4 C27 120.9(2) . . ?
C28 N4 C27 117.0(2) . . ?
N2 C4 C3 123.96(19) . . ?
N2 C4 C5 119.12(19) . . ?
C3 C4 C5 116.88(19) . . ?
C30 N5 C34 118.8(2) . . ?
C30 N5 Mg2 126.90(19) . . ?
C34 N5 Mg2 114.32(13) . . ?
C4 C5 H5A 109.5 . . ?
C4 C5 H5B 109.5 . . ?
H5A C5 H5B 109.5 . . ?
C4 C5 H5C 109.5 . . ?
H5A C5 H5C 109.5 . . ?
H5B C5 H5C 109.5 . . ?
C32 N6 C42A 115.1(5) . . ?
C32 N6 C42 118.0(2) . . ?
C32 N6 Mg2 126.75(18) . . ?
C42A N6 Mg2 115.2(5) . . ?
C42 N6 Mg2 115.13(17) . . ?
C11 C6 C7 121.2(2) . . ?
C11 C6 N1 120.5(2) . . ?
C7 C6 N1 118.0(2) . . ?
C8 C7 C6 118.7(3) . . ?
C8 C7 C12 120.9(3) . . ?
C6 C7 C12 120.4(2) . . ?
C9 C8 C7 120.5(3) . . ?
C9 C8 H8 119.8 . . ?
C7 C8 H8 119.8 . . ?
C8 C9 C10 120.7(3) . . ?
C8 C9 H9 119.7 . . ?
C10 C9 H9 119.7 . . ?
C9 C10 C11 120.9(3) . . ?
C9 C10 H10 119.6 . . ?
C11 C10 H10 119.6 . . ?
C6 C11 C10 118.0(3) . . ?
C6 C11 C13 121.1(2) . . ?
C10 C11 C13 120.9(3) . . ?
C7 C12 H12A 109.5 . . ?
C7 C12 H12B 109.5 . . ?
H12A C12 H12B 109.5 . . ?
C7 C12 H12C 109.5 . . ?
H12A C12 H12C 109.5 . . ?
H12B C12 H12C 109.5 . . ?
C11 C13 H13A 109.5 . . ?
C11 C13 H13B 109.5 . . ?
H13A C13 H13B 109.5 . . ?
C11 C13 H13C 109.5 . . ?
H13A C13 H13C 109.5 . . ?
H13B C13 H13C 109.5 . . ?
C15 C14 C19 120.7(2) . . ?
C15 C14 N2 120.1(2) . . ?
C19 C14 N2 119.1(2) . . ?
C14 C15 C16 118.5(3) . . ?
C14 C15 C20 120.3(2) . . ?
C16 C15 C20 121.2(3) . . ?
C17 C16 C15 120.8(3) . . ?
C17 C16 H16 119.6 . . ?
C15 C16 H16 119.6 . . ?
C18 C17 C16 120.2(3) . . ?
C18 C17 H17 119.9 . . ?
C16 C17 H17 119.9 . . ?
C17 C18 C19 121.0(3) . . ?
C17 C18 H18 119.5 . . ?
C19 C18 H18 119.5 . . ?
C18 C19 C14 118.8(3) . . ?
C18 C19 C21 120.5(3) . . ?
C14 C19 C21 120.8(2) . . ?
C15 C20 H20A 109.5 . . ?
C15 C20 H20B 109.5 . . ?
H20A C20 H20B 109.5 . . ?
C15 C20 H20C 109.5 . . ?
H20A C20 H20C 109.5 . . ?
H20B C20 H20C 109.5 . . ?
C19 C21 H21A 109.5 . . ?
C19 C21 H21B 109.5 . . ?
H21A C21 H21B 109.5 . . ?
C19 C21 H21C 109.5 . . ?
H21A C21 H21C 109.5 . . ?
H21B C21 H21C 109.5 . . ?
N3 C22 C23 124.7(2) . . ?
N3 C22 H22 117.7 . . ?
C23 C22 H22 117.7 . . ?
C22 C23 C24 120.2(2) . . ?
C22 C23 H23 119.9 . . ?
C24 C23 H23 119.9 . . ?
N4 C24 C25 122.3(2) . . ?
N4 C24 C23 122.3(2) . . ?
C25 C24 C23 115.4(2) . . ?
C26 C25 C24 120.1(2) . . ?
C26 C25 H25 119.9 . . ?
C24 C25 H25 119.9 . . ?
N3 C26 C25 124.6(2) . . ?
N3 C26 H26 117.7 . . ?
C25 C26 H26 117.7 . . ?
N4 C27 H27A 109.5 . . ?
N4 C27 H27B 109.5 . . ?
H27A C27 H27B 109.5 . . ?
N4 C27 H27C 109.5 . . ?
H27A C27 H27C 109.5 . . ?
H27B C27 H27C 109.5 . . ?
N4 C28 H28A 109.5 . . ?
N4 C28 H28B 109.5 . . ?
H28A C28 H28B 109.5 . . ?
N4 C28 H28C 109.5 . . ?
H28A C28 H28C 109.5 . . ?
H28B C28 H28C 109.5 . . ?
C30 C29 H29A 109.5 . . ?
C30 C29 H29B 109.5 . . ?
H29A C29 H29B 109.5 . . ?
C30 C29 H29C 109.5 . . ?
H29A C29 H29C 109.5 . . ?
H29B C29 H29C 109.5 . . ?
N5 C30 C31 123.4(2) . . ?
N5 C30 C29 119.6(2) . . ?
C31 C30 C29 117.0(2) . . ?
C32 C31 C30 129.5(2) . . ?
C32 C31 H31 115.2 . . ?
C30 C31 H31 115.2 . . ?
N6 C32 C31 123.7(2) . . ?
N6 C32 C33 119.4(2) . . ?
C31 C32 C33 117.0(2) . . ?
C32 C33 H33A 109.5 . . ?
C32 C33 H33B 109.5 . . ?
H33A C33 H33B 109.5 . . ?
C32 C33 H33C 109.5 . . ?
H33A C33 H33C 109.5 . . ?
H33B C33 H33C 109.5 . . ?
C39 C34 C35 120.5(3) . . ?
C39 C34 N5 119.8(3) . . ?
C35 C34 N5 119.5(2) . . ?
C36 C35 C34 119.2(3) . . ?
C36 C35 C40 120.1(3) . . ?
C34 C35 C40 120.7(3) . . ?
C37 C36 C35 121.0(3) . . ?
C37 C36 H36 119.5 . . ?
C35 C36 H36 119.5 . . ?
C38 C37 C36 119.9(3) . . ?
C38 C37 H37 120.1 . . ?
C36 C37 H37 120.1 . . ?
C37 C38 C39 122.0(3) . . ?
C37 C38 H38 119.0 . . ?
C39 C38 H38 119.0 . . ?
C34 C39 C38 117.4(3) . . ?
C34 C39 C41 120.3(3) . . ?
C38 C39 C41 122.2(3) . . ?
C35 C40 H40A 109.5 . . ?
C35 C40 H40B 109.5 . . ?
H40A C40 H40B 109.5 . . ?
C35 C40 H40C 109.5 . . ?
H40A C40 H40C 109.5 . . ?
H40B C40 H40C 109.5 . . ?
C39 C41 H41A 109.5 . . ?
C39 C41 H41B 109.5 . . ?
H41A C41 H41B 109.5 . . ?
C39 C41 H41C 109.5 . . ?
H41A C41 H41C 109.5 . . ?
H41B C41 H41C 109.5 . . ?
C47 C42 C43 117.2(4) . . ?
C47 C42 N6 121.0(4) . . ?
C43 C42 N6 121.7(3) . . ?
C44 C43 C42 121.2(4) . . ?
C44 C43 C48 119.7(4) . . ?
C42 C43 C48 119.1(3) . . ?
C45 C44 C43 120.1(5) . . ?
C45 C44 H44 119.9 . . ?
C43 C44 H44 119.9 . . ?
C44 C45 C46 120.2(5) . . ?
C44 C45 H45 119.9 . . ?
C46 C45 H45 119.9 . . ?
C45 C46 C47 120.7(6) . . ?
C45 C46 H46 119.6 . . ?
C47 C46 H46 119.6 . . ?
C46 C47 C42 120.5(5) . . ?
C46 C47 C49 121.9(4) . . ?
C42 C47 C49 117.6(4) . . ?
C43 C48 H48A 109.5 . . ?
C43 C48 H48B 109.5 . . ?
H48A C48 H48B 109.5 . . ?
C43 C48 H48C 109.5 . . ?
H48A C48 H48C 109.5 . . ?
H48B C48 H48C 109.5 . . ?
C47 C49 H49A 109.5 . . ?
C47 C49 H49B 109.5 . . ?
H49A C49 H49B 109.5 . . ?
C47 C49 H49C 109.5 . . ?
H49A C49 H49C 109.5 . . ?
H49B C49 H49C 109.5 . . ?
C43A C42A C47A 127.3(7) . . ?
C43A C42A N6 111.8(6) . . ?
C47A C42A N6 120.8(6) . . ?
C42A C43A C44A 116.5(8) . . ?
C42A C43A C48A 123.9(7) . . ?
C44A C43A C48A 119.5(8) . . ?
C43A C44A C45A 120.1(9) . . ?
C43A C44A H44A 119.9 . . ?
C45A C44A H44A 119.9 . . ?
C44A C45A C46A 119.7(10) . . ?
C44A C45A H45A 120.1 . . ?
C46A C45A H45A 120.1 . . ?
C47A C46A C45A 121.7(8) . . ?
C47A C46A H46A 119.2 . . ?
C45A C46A H46A 119.2 . . ?
C42A C47A C46A 114.5(6) . . ?
C42A C47A C49A 121.7(6) . . ?
C46A C47A C49A 123.8(6) . . ?
C43A C48A H48D 109.5 . . ?
C43A C48A H48E 109.5 . . ?
H48D C48A H48E 109.5 . . ?
C43A C48A H48F 109.5 . . ?
H48D C48A H48F 109.5 . . ?
H48E C48A H48F 109.5 . . ?
C47A C49A H49D 109.5 . . ?
C47A C49A H49E 109.5 . . ?
H49D C49A H49E 109.5 . . ?
C47A C49A H49F 109.5 . . ?
H49D C49A H49F 109.5 . . ?
H49E C49A H49F 109.5 . . ?

loop_
_geom_bond_atom_site_label_1
_geom_bond_atom_site_label_2
_geom_bond_distance
_geom_bond_site_symmetry_2
_geom_bond_publ_flag
Mg1 N2 2.0815(19) . ?
Mg1 N1 2.0843(19) . ?
Mg1 N3 2.167(2) . ?
Mg1 Mg2 2.8925(9) . ?
N1 C2 1.328(3) . ?
N1 C6 1.432(3) . ?
C1 C2 1.514(3) . ?
C1 H1A 0.9800 . ?
C1 H1B 0.9800 . ?
C1 H1C 0.9800 . ?
Mg2 N6 2.074(2) . ?
Mg2 N5 2.076(2) . ?
N2 C4 1.336(3) . ?
N2 C14 1.428(3) . ?
C2 C3 1.404(3) . ?
N3 C22 1.343(3) . ?
N3 C26 1.354(3) . ?
C3 C4 1.397(3) . ?
C3 H3 0.9500 . ?
N4 C24 1.357(3) . ?
N4 C28 1.449(3) . ?
N4 C27 1.459(3) . ?
C4 C5 1.511(3) . ?
N5 C30 1.332(3) . ?
N5 C34 1.436(3) . ?
C5 H5A 0.9800 . ?
C5 H5B 0.9800 . ?
C5 H5C 0.9800 . ?
N6 C32 1.334(3) . ?
N6 C42A 1.385(7) . ?
N6 C42 1.491(5) . ?
C6 C11 1.393(4) . ?
C6 C7 1.410(4) . ?
C7 C8 1.390(4) . ?
C7 C12 1.496(4) . ?
C8 C9 1.373(5) . ?
C8 H8 0.9500 . ?
C9 C10 1.381(4) . ?
C9 H9 0.9500 . ?
C10 C11 1.400(3) . ?
C10 H10 0.9500 . ?
C11 C13 1.506(4) . ?
C12 H12A 0.9800 . ?
C12 H12B 0.9800 . ?
C12 H12C 0.9800 . ?
C13 H13A 0.9800 . ?
C13 H13B 0.9800 . ?
C13 H13C 0.9800 . ?
C14 C15 1.399(4) . ?
C14 C19 1.401(4) . ?
C15 C16 1.404(4) . ?
C15 C20 1.498(4) . ?
C16 C17 1.377(5) . ?
C16 H16 0.9500 . ?
C17 C18 1.375(5) . ?
C17 H17 0.9500 . ?
C18 C19 1.396(4) . ?
C18 H18 0.9500 . ?
C19 C21 1.500(5) . ?
C20 H20A 0.9800 . ?
C20 H20B 0.9800 . ?
C20 H20C 0.9800 . ?
C21 H21A 0.9800 . ?
C21 H21B 0.9800 . ?
C21 H21C 0.9800 . ?
C22 C23 1.365(3) . ?
C22 H22 0.9500 . ?
C23 C24 1.407(3) . ?
C23 H23 0.9500 . ?
C24 C25 1.406(3) . ?
C25 C26 1.363(3) . ?
C25 H25 0.9500 . ?
C26 H26 0.9500 . ?
C27 H27A 0.9800 . ?
C27 H27B 0.9800 . ?
C27 H27C 0.9800 . ?
C28 H28A 0.9800 . ?
C28 H28B 0.9800 . ?
C28 H28C 0.9800 . ?
C29 C30 1.510(4) . ?
C29 H29A 0.9800 . ?
C29 H29B 0.9800 . ?
C29 H29C 0.9800 . ?
C30 C31 1.398(4) . ?
C31 C32 1.390(4) . ?
C31 H31 0.9500 . ?
C32 C33 1.516(4) . ?
C33 H33A 0.9800 . ?
C33 H33B 0.9800 . ?
C33 H33C 0.9800 . ?
C34 C39 1.402(4) . ?
C34 C35 1.404(4) . ?
C35 C36 1.393(4) . ?
C35 C40 1.497(4) . ?
C36 C37 1.368(5) . ?
C36 H36 0.9500 . ?
C37 C38 1.367(5) . ?
C37 H37 0.9500 . ?
C38 C39 1.410(4) . ?
C38 H38 0.9500 . ?
C39 C41 1.505(5) . ?
C40 H40A 0.9800 . ?
C40 H40B 0.9800 . ?
C40 H40C 0.9800 . ?
C41 H41A 0.9800 . ?
C41 H41B 0.9800 . ?
C41 H41C 0.9800 . ?
C42 C47 1.405(4) . ?
C42 C43 1.412(6) . ?
C43 C44 1.392(4) . ?
C43 C48 1.517(5) . ?
C44 C45 1.371(5) . ?
C44 H44 0.9500 . ?
C45 C46 1.372(6) . ?
C45 H45 0.9500 . ?
C46 C47 1.397(6) . ?
C46 H46 0.9500 . ?
C47 C49 1.519(6) . ?
C48 H48A 0.9800 . ?
C48 H48B 0.9800 . ?
C48 H48C 0.9800 . ?
C49 H49A 0.9800 . ?
C49 H49B 0.9800 . ?
C49 H49C 0.9800 . ?
C42A C43A 1.358(7) . ?
C42A C47A 1.362(7) . ?
C43A C44A 1.373(7) . ?
C43A C48A 1.505(7) . ?
C44A C45A 1.378(7) . ?
C44A H44A 0.9500 . ?
C45A C46A 1.396(7) . ?
C45A H45A 0.9500 . ?
C46A C47A 1.373(6) . ?
C46A H46A 0.9500 . ?
C47A C49A 1.513(7) . ?
C48A H48D 0.9800 . ?
C48A H48E 0.9800 . ?
C48A H48F 0.9800 . ?
C49A H49D 0.9800 . ?
C49A H49E 0.9800 . ?
C49A H49F 0.9800 . ?
